data_1548270
loop_
_publ_author_name
'Yuchen Wu'
'Jiangang Feng'
'Xiangyu Jiang'
'Zhen Zhang'
'Xuedong Wang'
'Bin Su'
'Lei Jiang'

_publ_section_title
;
 Positioning and joining of organic single-crystalline wires
;
_journal_name_full 'Nature Communications'
_journal_page_first 6737
_journal_paper_doi 10.1038/ncomms7737
_journal_volume 6
_journal_year 2015
_chemical_formula_moiety 'C30 H18'
_chemical_formula_sum 'C30 H18'
_chemical_formula_weight 378.44
_space_group_crystal_system monoclinic
_space_group_IT_number 15
_space_group_name_Hall '-C 2yc'
_space_group_name_H-M_alt 'C 1 2/c 1'
_symmetry_space_group_name_Hall '-C 2yc'
_symmetry_space_group_name_H-M 'C 1 2/c 1'
_atom_sites_solution_hydrogens geom
_cell_angle_alpha 90
_cell_angle_beta 98.687(9)
_cell_angle_gamma 90
_cell_formula_units_Z 4
_cell_length_a 22.535(14)
_cell_length_b 5.356(3)
_cell_length_c 16.749(11)
_cell_measurement_reflns_used 2928
_cell_measurement_temperature 173.1500
_cell_measurement_theta_max 27.4761
_cell_measurement_theta_min 1.2299
_cell_volume 1998(2)
_computing_cell_refinement 'CrystalClear (Rigaku Inc., 2007)'
_computing_data_collection 'CrystalClear (Rigaku Inc., 2007)'
_computing_data_reduction 'CrystalClear (Rigaku Inc., 2007)'
_computing_molecular_graphics 'Olex2 (Dolomanov et al., 2009)'
_computing_publication_material 'Olex2 (Dolomanov et al., 2009)'
_computing_structure_refinement 'SHELXL (Sheldrick, 2013)'
_computing_structure_solution
;
'SHELXS (Sheldrick, 2013)'
;
_diffrn_ambient_temperature 173.1500
_diffrn_detector_area_resol_mean 28.5714
_diffrn_measured_fraction_theta_full 0.994
_diffrn_measured_fraction_theta_max 0.993
_diffrn_measurement_device
;
Saturn724+ (2x2 bin mode)
;
_diffrn_measurement_device_details
;
AFC10: Fixed Chi 2 circle
;
_diffrn_measurement_device_type 'Saturn724+ CCD'
_diffrn_measurement_method '\w scans at fixed \c = 45\%'
_diffrn_orient_matrix_type d*Trek
_diffrn_orient_matrix_UB_11 0.0208
_diffrn_orient_matrix_UB_12 -0.0326
_diffrn_orient_matrix_UB_13 -0.0228
_diffrn_orient_matrix_UB_21 -0.0277
_diffrn_orient_matrix_UB_22 -0.1173
_diffrn_orient_matrix_UB_23 0.1426
_diffrn_orient_matrix_UB_31 -0.0479
_diffrn_orient_matrix_UB_32 -0.0233
_diffrn_orient_matrix_UB_33 -0.0285
_diffrn_radiation_detector CCD
_diffrn_radiation_monochromator 'Graphite Monochromator'
_diffrn_radiation_type MoK\a
_diffrn_radiation_wavelength 0.71073
_diffrn_reflns_av_R_equivalents 0.0386
_diffrn_reflns_av_unetI/netI 0.0345
_diffrn_reflns_Laue_measured_fraction_full 0.994
_diffrn_reflns_Laue_measured_fraction_max 0.993
_diffrn_reflns_limit_h_max 28
_diffrn_reflns_limit_h_min -23
_diffrn_reflns_limit_k_max 6
_diffrn_reflns_limit_k_min -6
_diffrn_reflns_limit_l_max 21
_diffrn_reflns_limit_l_min -21
_diffrn_reflns_number 7326
_diffrn_reflns_point_group_measured_fraction_full 0.994
_diffrn_reflns_point_group_measured_fraction_max 0.993
_diffrn_reflns_theta_full 26.000
_diffrn_reflns_theta_max 27.493
_diffrn_reflns_theta_min 2.835
_diffrn_source 'Sealed Tube'
_diffrn_source_current 30.0000
_diffrn_source_power 1.5000
_diffrn_source_voltage 50.0000
_exptl_absorpt_coefficient_mu 0.071
_exptl_absorpt_correction_T_max 1.0000
_exptl_absorpt_correction_T_min 0.8257
_exptl_absorpt_correction_type multi-scan
_exptl_absorpt_process_details 'CrystalClear (Rigaku Inc., 2007)'
_exptl_crystal_colour orange
_exptl_crystal_colour_primary orange
_exptl_crystal_density_diffrn 1.258
_exptl_crystal_description Plate
_exptl_crystal_F_000 792
_exptl_crystal_size_max 0.602
_exptl_crystal_size_mid 0.162
_exptl_crystal_size_min 0.06
_refine_diff_density_max 0.165
_refine_diff_density_min -0.170
_refine_diff_density_rms 0.038
_refine_ls_extinction_coef .
_refine_ls_extinction_method none
_refine_ls_goodness_of_fit_ref 1.239
_refine_ls_hydrogen_treatment constr
_refine_ls_matrix_type full
_refine_ls_number_parameters 136
_refine_ls_number_reflns 2259
_refine_ls_number_restraints 0
_refine_ls_restrained_S_all 1.239
_refine_ls_R_factor_all 0.0748
_refine_ls_R_factor_gt 0.0676
_refine_ls_shift/su_max 0.001
_refine_ls_shift/su_mean 0.000
_refine_ls_structure_factor_coef Fsqd
_refine_ls_weighting_details 'w=1/[\s^2^(Fo^2^)+(0.0400P)^2^+1.7800P] where P=(Fo^2^+2Fc^2^)/3'
_refine_ls_weighting_scheme calc
_refine_ls_wR_factor_gt 0.1372
_refine_ls_wR_factor_ref 0.1411
_reflns_Friedel_coverage 0.000
_reflns_Friedel_fraction_full .
_reflns_Friedel_fraction_max .
_reflns_number_gt 2097
_reflns_number_total 2259
_reflns_threshold_expression 'I > 2\s(I)'
_cod_data_source_file ncomms7737-s2.cif
_cod_data_source_block sa3680
_cod_database_code 1548270
_shelx_space_group_comment
;
The symmetry employed for this shelxl refinement is uniquely defined
by the following loop, which should always be used as a source of
symmetry information in preference to the above space-group names.
They are only intended as comments.
;
_diffrn_number_total 2505
_olex2_refinement_description
;
1. Fixed Uiso
 At 1.2 times of:
  All C(H) groups
2.a Aromatic/amide H refined with riding coordinates:
 C2(H2), C3(H3), C4(H4), C5(H5), C6(H6), C12(H12), C13(H13), C14(H14), C15(H15)
;

loop_
_space_group_symop_operation_xyz
'x, y, z'
'-x, y, -z+1/2'
'x+1/2, y+1/2, z'
'-x+1/2, y+1/2, -z+1/2'
'-x, -y, -z'
'x, -y, z-1/2'
'-x+1/2, -y+1/2, -z'
'x+1/2, -y+1/2, z-1/2'

loop_
_atom_site_label
_atom_site_type_symbol
_atom_site_fract_x
_atom_site_fract_y
_atom_site_fract_z
_atom_site_U_iso_or_equiv
_atom_site_adp_type
_atom_site_occupancy
_atom_site_site_symmetry_order
_atom_site_calc_flag
_atom_site_refinement_flags_posn
_atom_site_refinement_flags_adp
_atom_site_refinement_flags_occupancy
_atom_site_disorder_assembly
_atom_site_disorder_group
C1 C 0.33762(7) 0.1153(3) 0.22411(10) 0.0257(4) Uani 1 1 d . . . . .
C2 C 0.33610(8) -0.0699(4) 0.16551(11) 0.0350(4) Uani 1 1 d . . . . .
H2 H 0.3650 -0.1952 0.1714 0.042 Uiso 1 1 calc R . . . .
C3 C 0.29195(9) -0.0684(4) 0.09872(11) 0.0395(5) Uani 1 1 d . . . . .
H3 H 0.2913 -0.1925 0.0598 0.047 Uiso 1 1 calc R . . . .
C4 C 0.24887(8) 0.1153(4) 0.08941(11) 0.0365(5) Uani 1 1 d . . . . .
H4 H 0.2187 0.1131 0.0449 0.044 Uiso 1 1 calc R . . . .
C5 C 0.25047(8) 0.3030(4) 0.14614(11) 0.0370(5) Uani 1 1 d . . . . .
H5 H 0.2218 0.4291 0.1393 0.044 Uiso 1 1 calc R . . . .
C6 C 0.29473(8) 0.3043(4) 0.21339(10) 0.0323(4) Uani 1 1 d . . . . .
H6 H 0.2957 0.4316 0.2514 0.039 Uiso 1 1 calc R . . . .
C7 C 0.38145(8) 0.1031(3) 0.29560(10) 0.0287(4) Uani 1 1 d . . . . .
C8 C 0.41655(7) 0.0775(3) 0.35663(10) 0.0278(4) Uani 1 1 d . . . . .
C9 C 0.45843(7) 0.0396(3) 0.42882(10) 0.0261(4) Uani 1 1 d . . . . .
C10 C 0.45627(7) 0.1933(3) 0.49707(9) 0.0253(4) Uani 1 1 d . . . . .
C11 C 0.49839(7) 0.1538(3) 0.56892(10) 0.0252(4) Uani 1 1 d . . . . .
C12 C 0.49599(8) 0.3149(3) 0.63612(10) 0.0298(4) Uani 1 1 d . . . . .
H12 H 0.5229 0.2911 0.6833 0.036 Uiso 1 1 calc R . . . .
C13 C 0.45516(8) 0.5023(4) 0.63261(11) 0.0328(4) Uani 1 1 d . . . . .
H13 H 0.4547 0.6060 0.6770 0.039 Uiso 1 1 calc R . . . .
C14 C 0.41325(8) 0.5411(4) 0.56177(11) 0.0329(4) Uani 1 1 d . . . . .
H14 H 0.3852 0.6689 0.5600 0.039 Uiso 1 1 calc R . . . .
C15 C 0.41402(7) 0.3913(3) 0.49622(10) 0.0296(4) Uani 1 1 d . . . . .
H15 H 0.3864 0.4190 0.4499 0.035 Uiso 1 1 calc R . . . .

loop_
_atom_site_aniso_label
_atom_site_aniso_U_11
_atom_site_aniso_U_22
_atom_site_aniso_U_33
_atom_site_aniso_U_23
_atom_site_aniso_U_13
_atom_site_aniso_U_12
C1 0.0247(8) 0.0288(9) 0.0222(8) 0.0016(7) -0.0004(6) -0.0026(7)
C2 0.0354(10) 0.0347(10) 0.0328(10) -0.0036(8) -0.0020(8) 0.0043(8)
C3 0.0443(11) 0.0419(11) 0.0291(10) -0.0087(8) -0.0045(8) -0.0038(9)
C4 0.0293(9) 0.0529(12) 0.0249(9) 0.0064(8) -0.0034(7) -0.0072(9)
C5 0.0316(10) 0.0451(12) 0.0337(10) 0.0104(9) 0.0028(7) 0.0108(9)
C6 0.0362(10) 0.0335(10) 0.0263(9) -0.0004(7) 0.0020(7) 0.0047(8)
C7 0.0257(8) 0.0324(9) 0.0272(9) 0.0008(7) 0.0015(7) -0.0014(7)
C8 0.0260(8) 0.0308(9) 0.0258(9) 0.0012(7) 0.0012(7) -0.0028(7)
C9 0.0223(8) 0.0331(9) 0.0221(8) 0.0040(7) 0.0009(6) -0.0051(7)
C10 0.0218(8) 0.0305(9) 0.0234(8) 0.0038(7) 0.0026(6) -0.0048(7)
C11 0.0231(8) 0.0304(9) 0.0220(8) 0.0028(7) 0.0027(6) -0.0055(7)
C12 0.0288(9) 0.0365(10) 0.0234(8) 0.0011(7) 0.0018(7) -0.0035(7)
C13 0.0344(10) 0.0372(10) 0.0279(9) -0.0033(8) 0.0083(7) -0.0057(8)
C14 0.0304(9) 0.0332(10) 0.0358(10) 0.0018(8) 0.0076(7) 0.0024(8)
C15 0.0255(9) 0.0338(10) 0.0288(9) 0.0038(7) 0.0020(7) -0.0006(7)

loop_
_atom_type_symbol
_atom_type_description
_atom_type_scat_dispersion_real
_atom_type_scat_dispersion_imag
_atom_type_scat_source
C C 0.0033 0.0016 'International Tables Vol C Tables 4.2.6.8 and 6.1.1.4'
H H 0.0000 0.0000 'International Tables Vol C Tables 4.2.6.8 and 6.1.1.4'

loop_
_geom_angle_atom_site_label_1
_geom_angle_atom_site_label_2
_geom_angle_atom_site_label_3
_geom_angle
_geom_angle_site_symmetry_1
_geom_angle_site_symmetry_3
C2 C1 C6 118.97(16) . .
C2 C1 C7 119.77(16) . .
C6 C1 C7 121.21(16) . .
C3 C2 C1 120.34(18) . .
C4 C3 C2 120.43(18) . .
C3 C4 C5 119.92(17) . .
C4 C5 C6 120.23(18) . .
C5 C6 C1 120.07(17) . .
C8 C7 C1 175.56(19) . .
C7 C8 C9 178.4(2) . .
C10 C9 C8 120.05(16) . .
C10 C9 C11 120.70(15) . 5_656
C11 C9 C8 119.24(16) 5_656 .
C9 C10 C11 119.58(16) . .
C9 C10 C15 121.98(15) . .
C15 C10 C11 118.42(16) . .
C9 C11 C10 119.72(15) 5_656 .
C9 C11 C12 121.93(15) 5_656 .
C12 C11 C10 118.34(16) . .
C13 C12 C11 121.32(16) . .
C12 C13 C14 120.46(17) . .
C15 C14 C13 120.08(18) . .
C14 C15 C10 121.36(16) . .

loop_
_geom_bond_atom_site_label_1
_geom_bond_atom_site_label_2
_geom_bond_distance
_geom_bond_site_symmetry_2
C1 C2 1.392(3) .
C1 C6 1.392(2) .
C1 C7 1.434(2) .
C2 C3 1.380(3) .
C3 C4 1.374(3) .
C4 C5 1.380(3) .
C5 C6 1.387(2) .
C7 C8 1.202(2) .
C8 C9 1.431(2) .
C9 C10 1.416(2) .
C9 C11 1.418(3) 5_656
C10 C11 1.431(2) .
C10 C15 1.424(2) .
C11 C9 1.418(3) 5_656
C11 C12 1.426(2) .
C12 C13 1.357(3) .
C13 C14 1.416(3) .
C14 C15 1.362(3) .

loop_
_geom_torsion_atom_site_label_1
_geom_torsion_atom_site_label_2
_geom_torsion_atom_site_label_3
_geom_torsion_atom_site_label_4
_geom_torsion
_geom_torsion_site_symmetry_1
_geom_torsion_site_symmetry_2
_geom_torsion_site_symmetry_3
_geom_torsion_site_symmetry_4
C1 C2 C3 C4 -0.2(3) . . . .
C2 C1 C6 C5 1.6(3) . . . .
C2 C3 C4 C5 1.5(3) . . . .
C3 C4 C5 C6 -1.3(3) . . . .
C4 C5 C6 C1 -0.3(3) . . . .
C6 C1 C2 C3 -1.3(3) . . . .
C7 C1 C2 C3 176.16(18) . . . .
C7 C1 C6 C5 -175.88(17) . . . .
C8 C9 C10 C11 -179.97(15) . . . .
C8 C9 C10 C15 -1.3(2) . . . .
C9 C10 C11 C9 -0.4(3) . . . 5_656
C9 C10 C11 C12 178.68(15) . . . .
C9 C10 C15 C14 -178.63(16) . . . .
C9 C11 C12 C13 178.72(16) 5_656 . . .
C10 C11 C12 C13 -0.3(2) . . . .
C11 C9 C10 C11 0.4(3) 5_656 . . .
C11 C9 C10 C15 179.05(15) 5_656 . . .
C11 C10 C15 C14 0.1(3) . . . .
C11 C12 C13 C14 0.6(3) . . . .
C12 C13 C14 C15 -0.6(3) . . . .
C13 C14 C15 C10 0.3(3) . . . .
C15 C10 C11 C9 -179.09(15) . . . 5_656
C15 C10 C11 C12 -0.1(2) . . . .
